data_4100451
loop_
_publ_author_name
'Streuff, Jan'
'H\"ovelmann, Claas H.'
'Nieger, Martin'
'Muniz, Kilian'

_publ_section_title
;
Palladium-Catalyzed Intramolecular Diamination of Unfunctionalized Alkenes
;
_journal_name_full 'Journal of the American Chemical Society'
_journal_year 2005
_chemical_formula_moiety 'C17 H16 N2 O3 S - 0.5 CH2Cl2'
_chemical_formula_sum 'C17.5 H17 Cl N2 O3 S'
_chemical_formula_weight 370.84
_space_group_IT_number 2
_symmetry_cell_setting triclinic
_symmetry_space_group_name_Hall '-P 1'
_symmetry_space_group_name_H-M 'P -1'
_cell_angle_alpha 96.432(3)
_cell_angle_beta 95.564(4)
_cell_angle_gamma 103.692(2)
_cell_formula_units_Z 2
_cell_length_a 5.9460(3)
_cell_length_b 11.5541(7)
_cell_length_c 12.6351(9)
_cell_measurement_temperature 123(2)
_cell_volume 831.18(9)
_diffrn_ambient_temperature 123(2)
_exptl_crystal_density_diffrn 1.482
_cod_original_formula_sum 'C17.50 H17 Cl N2 O3 S'
_cod_database_code 4100451

loop_
_symmetry_equiv_pos_as_xyz
'x, y, z'
'-x, -y, -z'

loop_
_atom_site_label
_atom_site_type_symbol
_atom_site_fract_x
_atom_site_fract_y
_atom_site_fract_z
_atom_site_U_iso_or_equiv
_atom_site_adp_type
_atom_site_occupancy
_atom_site_symmetry_multiplicity
_atom_site_calc_flag
_atom_site_refinement_flags
_atom_site_disorder_assembly
_atom_site_disorder_group
C1 C 0.3232(7) 0.3880(3) 0.0758(3) 0.0304(8) Uani 1 1 d . . .
H1A H 0.4632 0.3995 0.1289 0.036 Uiso 1 1 calc R . .
H1B H 0.3682 0.4274 0.0127 0.036 Uiso 1 1 calc R . .
N2 N 0.1365(5) 0.4333(3) 0.1238(2) 0.0287(7) Uani 1 1 d . . .
S2 S 0.15709(17) 0.57734(8) 0.16037(7) 0.0292(3) Uani 1 1 d . . .
O21 O 0.3121(5) 0.6389(2) 0.09369(19) 0.0351(7) Uani 1 1 d . . .
O22 O -0.0756(5) 0.5918(2) 0.15875(19) 0.0343(7) Uani 1 1 d . . .
C21 C 0.2935(7) 0.6125(3) 0.2945(3) 0.0303(9) Uani 1 1 d . . .
C22 C 0.1569(7) 0.5942(4) 0.3767(3) 0.0375(9) Uani 1 1 d . . .
H22 H -0.0074 0.5632 0.3613 0.045 Uiso 1 1 calc R . .
C23 C 0.2649(7) 0.6219(4) 0.4826(3) 0.0410(10) Uani 1 1 d . . .
H23 H 0.1731 0.6090 0.5396 0.049 Uiso 1 1 calc R . .
C24 C 0.5047(7) 0.6681(4) 0.5057(3) 0.0383(10) Uani 1 1 d . . .
C25 C 0.6349(8) 0.6862(4) 0.4215(3) 0.0465(11) Uani 1 1 d . . .
H25 H 0.7989 0.7186 0.4365 0.056 Uiso 1 1 calc R . .
C26 C 0.5315(7) 0.6581(4) 0.3152(3) 0.0379(9) Uani 1 1 d . . .
H26 H 0.6234 0.6702 0.2580 0.045 Uiso 1 1 calc R . .
C27 C 0.6188(8) 0.6982(5) 0.6205(3) 0.0547(12) Uani 1 1 d . . .
H27A H 0.5170 0.6531 0.6664 0.082 Uiso 0.50 1 calc PR . .
H27B H 0.6449 0.7846 0.6439 0.082 Uiso 0.50 1 calc PR . .
H27C H 0.7687 0.6764 0.6260 0.082 Uiso 0.50 1 calc PR . .
H27D H 0.7701 0.7563 0.6244 0.082 Uiso 0.50 1 calc PR . .
H27E H 0.6421 0.6248 0.6469 0.082 Uiso 0.50 1 calc PR . .
H27F H 0.5184 0.7330 0.6649 0.082 Uiso 0.50 1 calc PR . .
C3 C -0.0173(6) 0.3395(3) 0.1648(3) 0.0294(8) Uani 1 1 d . . .
O3 O -0.1502(4) 0.3518(2) 0.2296(2) 0.0354(7) Uani 1 1 d . . .
N4 N 0.0181(5) 0.2354(3) 0.1155(2) 0.0303(7) Uani 1 1 d . . .
C4A C 0.0020(7) 0.1254(3) 0.1573(3) 0.0309(9) Uani 1 1 d . . .
C5 C -0.1601(7) 0.0711(3) 0.2192(3) 0.0378(10) Uani 1 1 d . . .
H5 H -0.2806 0.1066 0.2401 0.045 Uiso 1 1 calc R . .
C6 C -0.1379(8) -0.0388(4) 0.2498(4) 0.0460(11) Uani 1 1 d . . .
H6 H -0.2445 -0.0787 0.2933 0.055 Uiso 1 1 calc R . .
C7 C 0.0356(8) -0.0902(4) 0.2178(4) 0.0472(11) Uani 1 1 d . . .
H7 H 0.0446 -0.1657 0.2386 0.057 Uiso 1 1 calc R . .
C8 C 0.1974(8) -0.0339(4) 0.1560(3) 0.0405(10) Uani 1 1 d . . .
H8 H 0.3179 -0.0694 0.1352 0.049 Uiso 1 1 calc R . .
C8A C 0.1794(7) 0.0754(3) 0.1251(3) 0.0323(9) Uani 1 1 d . . .
C9 C 0.3347(7) 0.1587(3) 0.0624(3) 0.0371(9) Uani 1 1 d . . .
H9A H 0.3553 0.1152 -0.0067 0.044 Uiso 1 1 calc R . .
H9B H 0.4900 0.1950 0.1043 0.044 Uiso 1 1 calc R . .
C9A C 0.2010(7) 0.2554(3) 0.0437(3) 0.0326(9) Uani 1 1 d . . .
H9A1 H 0.1269 0.2416 -0.0326 0.039 Uiso 1 1 calc R . .
C1C C 0.429(2) 0.973(2) 0.4344(10) 0.141(7) Uiso 0.50 1 d PDU A -1
H1C1 H 0.3970 1.0345 0.3902 0.169 Uiso 0.50 1 calc PR A -1
H1C2 H 0.4631 0.9075 0.3863 0.169 Uiso 0.50 1 calc PR A -1
Cl1 Cl 0.1892(9) 0.9173(7) 0.4948(4) 0.160(2) Uani 0.50 1 d PDU A -1
Cl2 Cl 0.6661(9) 1.0367(7) 0.5285(5) 0.153(2) Uani 0.50 1 d PDU A -1

loop_
_atom_site_aniso_label
_atom_site_aniso_U_11
_atom_site_aniso_U_22
_atom_site_aniso_U_33
_atom_site_aniso_U_23
_atom_site_aniso_U_13
_atom_site_aniso_U_12
C1 0.027(2) 0.035(2) 0.0308(19) 0.0080(16) 0.0076(15) 0.0070(16)
N2 0.0235(17) 0.0318(16) 0.0312(16) 0.0093(13) 0.0071(13) 0.0041(13)
S2 0.0291(6) 0.0311(5) 0.0283(5) 0.0096(4) 0.0046(4) 0.0065(4)
O21 0.0401(17) 0.0346(14) 0.0312(14) 0.0136(11) 0.0123(12) 0.0035(12)
O22 0.0330(16) 0.0415(15) 0.0316(13) 0.0096(11) 0.0036(11) 0.0137(12)
C21 0.029(2) 0.033(2) 0.0296(19) 0.0076(15) 0.0057(16) 0.0071(16)
C22 0.027(2) 0.050(2) 0.034(2) 0.0115(18) 0.0055(17) 0.0024(18)
C23 0.034(2) 0.059(3) 0.029(2) 0.0140(19) 0.0080(17) 0.006(2)
C24 0.034(2) 0.051(2) 0.029(2) 0.0047(18) 0.0026(17) 0.0105(19)
C25 0.025(2) 0.067(3) 0.045(2) 0.002(2) 0.0030(19) 0.009(2)
C26 0.026(2) 0.049(2) 0.037(2) 0.0042(18) 0.0093(17) 0.0051(18)
C27 0.041(3) 0.084(3) 0.036(2) 0.004(2) -0.001(2) 0.015(2)
C3 0.023(2) 0.034(2) 0.0309(19) 0.0101(16) 0.0010(16) 0.0044(16)
O3 0.0255(15) 0.0422(15) 0.0421(15) 0.0149(12) 0.0135(12) 0.0074(12)
N4 0.0254(17) 0.0296(16) 0.0362(17) 0.0119(13) 0.0063(13) 0.0030(13)
C4A 0.028(2) 0.0296(18) 0.0318(19) 0.0070(15) -0.0017(16) 0.0024(16)
C5 0.032(2) 0.038(2) 0.043(2) 0.0140(18) 0.0055(18) 0.0028(18)
C6 0.046(3) 0.040(2) 0.051(3) 0.019(2) 0.011(2) 0.001(2)
C7 0.056(3) 0.030(2) 0.054(3) 0.0145(19) 0.004(2) 0.005(2)
C8 0.039(2) 0.033(2) 0.046(2) 0.0029(18) -0.0022(19) 0.0077(19)
C8A 0.030(2) 0.033(2) 0.0304(19) 0.0043(16) -0.0014(16) 0.0033(16)
C9 0.036(2) 0.038(2) 0.040(2) 0.0074(17) 0.0092(18) 0.0114(18)
C9A 0.029(2) 0.037(2) 0.0318(19) 0.0079(16) 0.0071(16) 0.0054(17)
Cl1 0.106(4) 0.264(7) 0.084(3) 0.048(3) 0.018(3) -0.016(4)
Cl2 0.086(4) 0.233(7) 0.108(4) -0.022(4) -0.021(3) 0.011(4)

loop_
_geom_bond_atom_site_label_1
_geom_bond_atom_site_label_2
_geom_bond_distance
_geom_bond_site_symmetry_2
_geom_bond_publ_flag
C1 N2 1.486(4) . ?
C1 C9A 1.522(5) . ?
C1 H1A 0.9900 . ?
C1 H1B 0.9900 . ?
N2 C3 1.424(5) . ?
N2 S2 1.648(3) . ?
S2 O21 1.428(3) . ?
S2 O22 1.431(3) . ?
S2 C21 1.766(4) . ?
C21 C26 1.376(6) . ?
C21 C22 1.384(5) . ?
C22 C23 1.394(5) . ?
C22 H22 0.9500 . ?
C23 C24 1.389(6) . ?
C23 H23 0.9500 . ?
C24 C25 1.381(6) . ?
C24 C27 1.507(5) . ?
C25 C26 1.391(6) . ?
C25 H25 0.9500 . ?
C26 H26 0.9500 . ?
C27 H27A 0.9800 . ?
C27 H27B 0.9800 . ?
C27 H27C 0.9800 . ?
C27 H27D 0.9800 . ?
C27 H27E 0.9800 . ?
C27 H27F 0.9800 . ?
C3 O3 1.212(4) . ?
C3 N4 1.363(5) . ?
N4 C4A 1.417(4) . ?
N4 C9A 1.475(5) . ?
C4A C5 1.380(5) . ?
C4A C8A 1.390(5) . ?
C5 C6 1.400(5) . ?
C5 H5 0.9500 . ?
C6 C7 1.378(6) . ?
C6 H6 0.9500 . ?
C7 C8 1.387(6) . ?
C7 H7 0.9500 . ?
C8 C8A 1.387(5) . ?
C8 H8 0.9500 . ?
C8A C9 1.516(5) . ?
C9 C9A 1.543(5) . ?
C9 H9A 0.9900 . ?
C9 H9B 0.9900 . ?
C9A H9A1 1.0000 . ?
C1C Cl1 1.709(10) . ?
C1C Cl2 1.711(10) . ?
C1C H1C1 0.9900 . ?
C1C H1C2 0.9900 . ?
